data_7151278
loop_
_publ_author_name
'Berkessel, Albrecht'
'Mukherjee, Santanu'
'M\"uller, Thomas N'
'Cleemann, Felix'
'Roland, Katrin'
'Brandenburg, Marc'
'Neud\"orfl, J\"org-M'
'Lex, Johann'

_publ_section_title
;
 Structural optimization of thiourea-based bifunctional organocatalysts
 for the highly enantioselective dynamic kinetic resolution of
 azlactones.
;
_journal_issue 23
_journal_name_full 'Organic &amp; biomolecular chemistry'
_journal_page_first 4319
_journal_page_last 4330
_journal_paper_doi 10.1039/b607574f
_journal_volume 4
_journal_year 2006
_chemical_absolute_configuration ad
_chemical_formula_moiety 'C10 H21 N3 S'
_chemical_formula_sum 'C10 H21 N3 S'
_chemical_formula_weight 215.36
_chemical_name_systematic
; 
 ? 
;
_space_group_IT_number 19
_symmetry_cell_setting orthorhombic
_symmetry_space_group_name_Hall 'P 2ac 2ab'
_symmetry_space_group_name_H-M 'P 21 21 21'
_atom_sites_solution_hydrogens geom
_atom_sites_solution_primary direct
_atom_sites_solution_secondary difmap
_audit_creation_method SHELXL-97
_cell_angle_alpha 90.00
_cell_angle_beta 90.00
_cell_angle_gamma 90.00
_cell_formula_units_Z 8
_cell_length_a 11.5762(4)
_cell_length_b 12.7340(4)
_cell_length_c 16.3923(6)
_cell_measurement_reflns_used 13703
_cell_measurement_temperature 100(2)
_cell_measurement_theta_max 27.00
_cell_measurement_theta_min 2.03
_cell_volume 2416.41(14)
_computing_cell_refinement 'Nonius DENZO (Otwinowski, Minor 1997)'
_computing_data_collection 'Nonius COLLECT'
_computing_data_reduction 'Nonius DENZO (Otwinowski, Minor 1997)'
_computing_molecular_graphics 'SCHAKAL99 (E. Keller 1999)'
_computing_publication_material 'PLATON (A. L. Spek 1980-2004)'
_computing_structure_refinement 'SHELXL-97 (Sheldrick, 1997)'
_computing_structure_solution 'SHELXS-97 (Sheldrick, 1997)'
_diffrn_ambient_temperature 100(2)
_diffrn_measured_fraction_theta_full 1.000
_diffrn_measured_fraction_theta_max 1.000
_diffrn_measurement_device_type 'Nonius KappaCCD'
_diffrn_measurement_method Phi/Omega-Scans
_diffrn_radiation_monochromator graphite
_diffrn_radiation_source 'fine-focus sealed tube'
_diffrn_radiation_type MoK\a
_diffrn_radiation_wavelength 0.71073
_diffrn_reflns_av_R_equivalents 0.0377
_diffrn_reflns_av_sigmaI/netI 0.0576
_diffrn_reflns_limit_h_max 12
_diffrn_reflns_limit_h_min -14
_diffrn_reflns_limit_k_max 14
_diffrn_reflns_limit_k_min -16
_diffrn_reflns_limit_l_max 20
_diffrn_reflns_limit_l_min -20
_diffrn_reflns_number 13703
_diffrn_reflns_theta_full 27.00
_diffrn_reflns_theta_max 27.00
_diffrn_reflns_theta_min 2.03
_exptl_absorpt_coefficient_mu 0.238
_exptl_absorpt_correction_type none
_exptl_crystal_colour colourless
_exptl_crystal_density_diffrn 1.184
_exptl_crystal_density_method 'not measured'
_exptl_crystal_description prism
_exptl_crystal_F_000 944
_exptl_crystal_size_max 0.5
_exptl_crystal_size_mid 0.4
_exptl_crystal_size_min 0.4
_refine_diff_density_max 0.214
_refine_diff_density_min -0.183
_refine_diff_density_rms 0.038
_refine_ls_abs_structure_details 'Flack H D (1983), Acta Cryst. A39, 876-881'
_refine_ls_abs_structure_Flack -0.03(5)
_refine_ls_extinction_method none
_refine_ls_goodness_of_fit_ref 0.963
_refine_ls_hydrogen_treatment mixed
_refine_ls_matrix_type full
_refine_ls_number_parameters 355
_refine_ls_number_reflns 5270
_refine_ls_number_restraints 0
_refine_ls_restrained_S_all 0.963
_refine_ls_R_factor_all 0.0535
_refine_ls_R_factor_gt 0.0350
_refine_ls_shift/su_max 0.002
_refine_ls_shift/su_mean 0.000
_refine_ls_structure_factor_coef Fsqd
_refine_ls_weighting_details 'calc w=1/[\s^2^(Fo^2^)+(0.0335P)^2^+0.0000P] where P=(Fo^2^+2Fc^2^)/3'
_refine_ls_weighting_scheme calc
_refine_ls_wR_factor_gt 0.0655
_refine_ls_wR_factor_ref 0.0696
_reflns_number_gt 4141
_reflns_number_total 5270
_reflns_threshold_expression >2sigma(I)
_cod_data_source_file b607574f.txt
_cod_data_source_block 20
_cod_original_sg_symbol_H-M P212121
_cod_database_code 7151278

loop_
_symmetry_equiv_pos_as_xyz
'x, y, z'
'-x+1/2, -y, z+1/2'
'x+1/2, -y+1/2, -z'
'-x, y+1/2, -z+1/2'

loop_
_atom_site_label
_atom_site_type_symbol
_atom_site_fract_x
_atom_site_fract_y
_atom_site_fract_z
_atom_site_U_iso_or_equiv
_atom_site_adp_type
_atom_site_occupancy
_atom_site_symmetry_multiplicity
_atom_site_calc_flag
_atom_site_refinement_flags
_atom_site_disorder_assembly
_atom_site_disorder_group
S1 S 0.20240(4) 0.92908(4) 0.17077(3) 0.03203(13) Uani 1 1 d . . .
N1 N 0.28083(13) 1.15190(11) -0.03762(9) 0.0282(4) Uani 1 1 d . . .
N2 N 0.25129(12) 0.93589(12) 0.01167(9) 0.0218(3) Uani 1 1 d . . .
H2 H 0.2876(14) 0.9161(13) -0.0255(10) 0.014(5) Uiso 1 1 d . . .
N3 N 0.36582(14) 0.83014(12) 0.08888(10) 0.0271(4) Uani 1 1 d . . .
H3 H 0.4015(18) 0.8194(16) 0.0454(12) 0.038(6) Uiso 1 1 d . . .
C1 C 0.18353(14) 1.08772(13) -0.06745(11) 0.0210(4) Uani 1 1 d . . .
H1A H 0.2089(14) 1.0541(13) -0.1188(11) 0.026(5) Uiso 1 1 d . . .
C2 C 0.15115(14) 1.00098(14) -0.00742(11) 0.0211(4) Uani 1 1 d . . .
H2A H 0.1286(13) 1.0313(12) 0.0448(10) 0.015(4) Uiso 1 1 d . . .
C3 C 0.05289(16) 0.93402(16) -0.04106(15) 0.0320(5) Uani 1 1 d . . .
H3A H 0.0396(17) 0.8858(15) -0.0012(13) 0.041(6) Uiso 1 1 d . . .
H3B H 0.0818(17) 0.8964(15) -0.0876(12) 0.035(6) Uiso 1 1 d . . .
C4 C -0.05285(17) 0.99733(17) -0.06392(14) 0.0351(5) Uani 1 1 d . . .
H4A H -0.0863(17) 1.0279(15) -0.0145(13) 0.044(6) Uiso 1 1 d . . .
H4B H -0.1162(17) 0.9582(16) -0.0863(12) 0.042(6) Uiso 1 1 d . . .
C5 C -0.01953(17) 1.08126(16) -0.12535(13) 0.0310(5) Uani 1 1 d . . .
H5A H 0.0091(16) 1.0471(14) -0.1744(12) 0.038(5) Uiso 1 1 d . . .
H5B H -0.0882(18) 1.1257(15) -0.1434(11) 0.037(5) Uiso 1 1 d . . .
C6 C 0.07537(17) 1.15088(15) -0.09155(14) 0.0291(5) Uani 1 1 d . . .
H6A H 0.0987(19) 1.2050(19) -0.1305(14) 0.061(7) Uiso 1 1 d . . .
H6B H 0.0526(16) 1.1866(15) -0.0437(12) 0.031(5) Uiso 1 1 d . . .
C7 C 0.25177(19) 1.21497(16) 0.03423(14) 0.0471(6) Uani 1 1 d . . .
H7A H 0.1922 1.2664 0.0198 0.071 Uiso 1 1 calc R . .
H7B H 0.3209 1.2518 0.0535 0.071 Uiso 1 1 calc R . .
H7C H 0.2228 1.1689 0.0775 0.071 Uiso 1 1 calc R . .
C8 C 0.32676(18) 1.22007(15) -0.10238(15) 0.0461(6) Uani 1 1 d . . .
H8A H 0.2724 1.2775 -0.1127 0.069 Uiso 1 1 calc R . .
H8B H 0.3372 1.1790 -0.1524 0.069 Uiso 1 1 calc R . .
H8C H 0.4013 1.2491 -0.0852 0.069 Uiso 1 1 calc R . .
C9 C 0.27620(15) 0.89686(13) 0.08593(11) 0.0203(4) Uani 1 1 d . . .
C10 C 0.41073(17) 0.78289(15) 0.16264(12) 0.0323(5) Uani 1 1 d . . .
H10A H 0.4182 0.8367 0.2050 0.048 Uiso 1 1 calc R . .
H10B H 0.4867 0.7520 0.1515 0.048 Uiso 1 1 calc R . .
H10C H 0.3577 0.7279 0.1813 0.048 Uiso 1 1 calc R . .
S2 S 0.66573(4) 0.94011(4) 0.05374(3) 0.03485(14) Uani 1 1 d . . .
N11 N 0.38181(12) 0.85068(10) -0.13909(8) 0.0198(3) Uani 1 1 d . . .
N12 N 0.49957(13) 1.00715(11) -0.04665(8) 0.0212(3) Uani 1 1 d . . .
H12 H 0.4356(16) 1.0448(13) -0.0517(10) 0.023(5) Uiso 1 1 d . . .
N13 N 0.48785(14) 1.06861(13) 0.08165(9) 0.0274(4) Uani 1 1 d . . .
H13 H 0.4239(16) 1.0912(14) 0.0677(11) 0.026(6) Uiso 1 1 d . . .
C11 C 0.46390(13) 0.92383(13) -0.17939(10) 0.0178(4) Uani 1 1 d . . .
H11A H 0.4152(12) 0.9880(11) -0.1977(9) 0.005(4) Uiso 1 1 d . . .
C12 C 0.55473(15) 0.96529(14) -0.11978(11) 0.0204(4) Uani 1 1 d . . .
H12A H 0.6026(12) 0.9074(11) -0.1021(9) 0.004(4) Uiso 1 1 d . . .
C13 C 0.63102(16) 1.04845(15) -0.15968(12) 0.0243(4) Uani 1 1 d . . .
H13A H 0.5814(15) 1.1066(13) -0.1734(10) 0.021(5) Uiso 1 1 d . . .
H13B H 0.6857(15) 1.0737(13) -0.1210(10) 0.022(5) Uiso 1 1 d . . .
C14 C 0.68968(16) 1.00677(15) -0.23680(11) 0.0254(4) Uani 1 1 d . . .
H14A H 0.7456(14) 0.9497(12) -0.2235(9) 0.014(4) Uiso 1 1 d . . .
H14B H 0.7399(16) 1.0609(15) -0.2624(11) 0.037(5) Uiso 1 1 d . . .
C15 C 0.59966(16) 0.96494(14) -0.29597(11) 0.0229(4) Uani 1 1 d . . .
H15A H 0.5514(14) 1.0232(12) -0.3148(10) 0.016(4) Uiso 1 1 d . . .
H15B H 0.6363(16) 0.9413(15) -0.3450(12) 0.034(5) Uiso 1 1 d . . .
C16 C 0.52433(16) 0.88115(14) -0.25600(11) 0.0217(4) Uani 1 1 d . . .
H16A H 0.5709(15) 0.8208(14) -0.2413(10) 0.024(5) Uiso 1 1 d . . .
H16B H 0.4658(14) 0.8594(12) -0.2944(10) 0.015(4) Uiso 1 1 d . . .
C17 C 0.28457(15) 0.82359(15) -0.19169(11) 0.0281(4) Uani 1 1 d . . .
H17A H 0.3119 0.7802 -0.2371 0.042 Uiso 1 1 calc R . .
H17B H 0.2495 0.8880 -0.2131 0.042 Uiso 1 1 calc R . .
H17C H 0.2270 0.7844 -0.1601 0.042 Uiso 1 1 calc R . .
C18 C 0.43699(17) 0.75386(13) -0.10997(12) 0.0289(5) Uani 1 1 d . . .
H18A H 0.4664 0.7139 -0.1566 0.043 Uiso 1 1 calc R . .
H18B H 0.3802 0.7113 -0.0803 0.043 Uiso 1 1 calc R . .
H18C H 0.5011 0.7717 -0.0735 0.043 Uiso 1 1 calc R . .
C19 C 0.54631(15) 1.00808(14) 0.02807(11) 0.0226(4) Uani 1 1 d . . .
C20 C 0.51060(19) 1.07090(16) 0.16880(11) 0.0386(5) Uani 1 1 d . . .
H20A H 0.4997 1.0005 0.1916 0.058 Uiso 1 1 calc R . .
H20B H 0.4572 1.1200 0.1952 0.058 Uiso 1 1 calc R . .
H20C H 0.5903 1.0938 0.1783 0.058 Uiso 1 1 calc R . .

loop_
_atom_site_aniso_label
_atom_site_aniso_U_11
_atom_site_aniso_U_22
_atom_site_aniso_U_33
_atom_site_aniso_U_23
_atom_site_aniso_U_13
_atom_site_aniso_U_12
S1 0.0298(2) 0.0466(3) 0.0197(2) -0.0029(2) 0.0060(2) 0.0067(2)
N1 0.0274(8) 0.0171(8) 0.0402(10) -0.0015(7) -0.0042(7) -0.0035(7)
N2 0.0235(8) 0.0222(8) 0.0197(8) -0.0003(8) 0.0086(7) 0.0038(7)
N3 0.0335(10) 0.0274(9) 0.0205(9) 0.0016(8) 0.0069(8) 0.0096(7)
C1 0.0217(9) 0.0190(9) 0.0225(10) -0.0012(8) 0.0016(8) 0.0010(7)
C2 0.0196(9) 0.0225(9) 0.0211(10) -0.0019(9) 0.0044(8) 0.0035(8)
C3 0.0249(10) 0.0260(11) 0.0449(14) 0.0032(12) 0.0052(9) -0.0045(10)
C4 0.0218(10) 0.0425(12) 0.0410(14) -0.0065(11) 0.0009(10) -0.0040(10)
C5 0.0259(10) 0.0380(12) 0.0291(11) -0.0077(10) -0.0040(9) 0.0084(10)
C6 0.0279(11) 0.0300(11) 0.0295(12) -0.0039(10) -0.0026(9) 0.0051(9)
C7 0.0428(12) 0.0368(12) 0.0617(16) -0.0217(12) -0.0124(11) 0.0002(10)
C8 0.0336(12) 0.0301(11) 0.0746(17) 0.0199(12) -0.0051(11) -0.0071(10)
C9 0.0206(10) 0.0183(9) 0.0220(10) -0.0012(8) 0.0014(8) -0.0036(7)
C10 0.0411(11) 0.0280(11) 0.0279(11) 0.0018(9) -0.0002(9) 0.0086(9)
S2 0.0245(2) 0.0550(3) 0.0250(3) 0.0047(3) -0.0065(2) 0.0042(2)
N11 0.0212(8) 0.0197(8) 0.0185(8) 0.0012(6) 0.0015(6) -0.0005(6)
N12 0.0177(7) 0.0309(9) 0.0151(8) -0.0033(7) -0.0010(7) 0.0047(7)
N13 0.0268(9) 0.0370(9) 0.0184(8) -0.0063(8) -0.0003(7) -0.0036(8)
C11 0.0193(8) 0.0179(9) 0.0162(9) 0.0046(8) 0.0016(7) 0.0032(7)
C12 0.0182(9) 0.0268(10) 0.0162(9) 0.0020(8) 0.0025(7) 0.0071(8)
C13 0.0197(9) 0.0290(11) 0.0241(11) -0.0007(9) 0.0011(8) -0.0009(8)
C14 0.0215(10) 0.0300(11) 0.0246(10) -0.0001(9) 0.0056(8) 0.0006(9)
C15 0.0276(10) 0.0234(10) 0.0178(10) 0.0014(8) 0.0077(8) 0.0041(8)
C16 0.0264(11) 0.0196(10) 0.0191(10) -0.0003(8) 0.0033(8) 0.0040(8)
C17 0.0278(10) 0.0291(10) 0.0273(11) -0.0016(9) 0.0012(9) -0.0033(9)
C18 0.0355(11) 0.0229(10) 0.0284(12) 0.0055(8) 0.0074(9) 0.0025(9)
C19 0.0207(9) 0.0290(10) 0.0180(10) 0.0022(9) -0.0007(8) -0.0076(8)
C20 0.0545(13) 0.0448(12) 0.0166(10) -0.0060(10) 0.0020(9) -0.0132(11)

loop_
_atom_type_symbol
_atom_type_description
_atom_type_scat_dispersion_real
_atom_type_scat_dispersion_imag
_atom_type_scat_source
C C 0.0033 0.0016 'International Tables Vol C Tables 4.2.6.8 and 6.1.1.4'
H H 0.0000 0.0000 'International Tables Vol C Tables 4.2.6.8 and 6.1.1.4'
N N 0.0061 0.0033 'International Tables Vol C Tables 4.2.6.8 and 6.1.1.4'
S S 0.1246 0.1234 'International Tables Vol C Tables 4.2.6.8 and 6.1.1.4'

loop_
_geom_angle_atom_site_label_1
_geom_angle_atom_site_label_2
_geom_angle_atom_site_label_3
_geom_angle
_geom_angle_site_symmetry_1
_geom_angle_site_symmetry_3
_geom_angle_publ_flag
C7 N1 C8 109.86(15) . . ?
C7 N1 C1 113.26(15) . . ?
C8 N1 C1 111.34(15) . . ?
C9 N2 C2 125.02(15) . . ?
C9 N2 H2 118.0(12) . . ?
C2 N2 H2 116.3(12) . . ?
C9 N3 C10 124.83(16) . . ?
C9 N3 H3 117.1(14) . . ?
C10 N3 H3 117.9(14) . . ?
N1 C1 C2 112.01(14) . . ?
N1 C1 C6 114.62(13) . . ?
C2 C1 C6 110.11(15) . . ?
N1 C1 H1A 107.2(10) . . ?
C2 C1 H1A 107.9(10) . . ?
C6 C1 H1A 104.4(10) . . ?
N2 C2 C3 110.64(15) . . ?
N2 C2 C1 110.75(14) . . ?
C3 C2 C1 110.78(15) . . ?
N2 C2 H2A 104.4(9) . . ?
C3 C2 H2A 109.9(9) . . ?
C1 C2 H2A 110.2(9) . . ?
C4 C3 C2 113.27(16) . . ?
C4 C3 H3A 113.6(13) . . ?
C2 C3 H3A 104.1(13) . . ?
C4 C3 H3B 110.5(12) . . ?
C2 C3 H3B 107.8(11) . . ?
H3A C3 H3B 107.1(17) . . ?
C3 C4 C5 109.50(17) . . ?
C3 C4 H4A 109.1(12) . . ?
C5 C4 H4A 111.7(11) . . ?
C3 C4 H4B 115.9(12) . . ?
C5 C4 H4B 107.8(12) . . ?
H4A C4 H4B 102.8(17) . . ?
C6 C5 C4 110.69(18) . . ?
C6 C5 H5A 108.4(11) . . ?
C4 C5 H5A 108.7(11) . . ?
C6 C5 H5B 110.2(11) . . ?
C4 C5 H5B 112.6(10) . . ?
H5A C5 H5B 106.0(15) . . ?
C5 C6 C1 112.18(15) . . ?
C5 C6 H6A 111.9(13) . . ?
C1 C6 H6A 108.1(13) . . ?
C5 C6 H6B 112.5(12) . . ?
C1 C6 H6B 105.4(12) . . ?
H6A C6 H6B 106.3(17) . . ?
N1 C7 H7A 109.5 . . ?
N1 C7 H7B 109.5 . . ?
H7A C7 H7B 109.5 . . ?
N1 C7 H7C 109.5 . . ?
H7A C7 H7C 109.5 . . ?
H7B C7 H7C 109.5 . . ?
N1 C8 H8A 109.5 . . ?
N1 C8 H8B 109.5 . . ?
H8A C8 H8B 109.5 . . ?
N1 C8 H8C 109.5 . . ?
H8A C8 H8C 109.5 . . ?
H8B C8 H8C 109.5 . . ?
N3 C9 N2 115.59(16) . . ?
N3 C9 S1 121.14(14) . . ?
N2 C9 S1 123.27(13) . . ?
N3 C10 H10A 109.5 . . ?
N3 C10 H10B 109.5 . . ?
H10A C10 H10B 109.5 . . ?
N3 C10 H10C 109.5 . . ?
H10A C10 H10C 109.5 . . ?
H10B C10 H10C 109.5 . . ?
C17 N11 C18 109.22(13) . . ?
C17 N11 C11 112.27(13) . . ?
C18 N11 C11 113.13(13) . . ?
C19 N12 C12 125.30(15) . . ?
C19 N12 H12 114.7(11) . . ?
C12 N12 H12 119.2(11) . . ?
C19 N13 C20 124.07(17) . . ?
C19 N13 H13 117.9(13) . . ?
C20 N13 H13 115.3(13) . . ?
N11 C11 C12 111.84(13) . . ?
N11 C11 C16 115.64(13) . . ?
C12 C11 C16 109.34(14) . . ?
N11 C11 H11A 106.0(8) . . ?
C12 C11 H11A 106.7(8) . . ?
C16 C11 H11A 106.8(8) . . ?
N12 C12 C13 110.59(14) . . ?
N12 C12 C11 110.50(13) . . ?
C13 C12 C11 111.32(14) . . ?
N12 C12 H12A 106.5(8) . . ?
C13 C12 H12A 109.0(8) . . ?
C11 C12 H12A 108.8(8) . . ?
C12 C13 C14 111.73(15) . . ?
C12 C13 H13A 106.7(10) . . ?
C14 C13 H13A 109.8(10) . . ?
C12 C13 H13B 109.5(10) . . ?
C14 C13 H13B 111.9(10) . . ?
H13A C13 H13B 107.0(14) . . ?
C15 C14 C13 110.15(15) . . ?
C15 C14 H14A 109.2(9) . . ?
C13 C14 H14A 111.1(9) . . ?
C15 C14 H14B 112.0(11) . . ?
C13 C14 H14B 111.6(11) . . ?
H14A C14 H14B 102.6(14) . . ?
C14 C15 C16 111.27(16) . . ?
C14 C15 H15A 109.1(9) . . ?
C16 C15 H15A 109.8(9) . . ?
C14 C15 H15B 110.0(11) . . ?
C16 C15 H15B 113.2(11) . . ?
H15A C15 H15B 103.1(15) . . ?
C15 C16 C11 111.33(14) . . ?
C15 C16 H16A 110.1(10) . . ?
C11 C16 H16A 109.3(10) . . ?
C15 C16 H16B 108.7(10) . . ?
C11 C16 H16B 108.4(9) . . ?
H16A C16 H16B 109.0(13) . . ?
N11 C17 H17A 109.5 . . ?
N11 C17 H17B 109.5 . . ?
H17A C17 H17B 109.5 . . ?
N11 C17 H17C 109.5 . . ?
H17A C17 H17C 109.5 . . ?
H17B C17 H17C 109.5 . . ?
N11 C18 H18A 109.5 . . ?
N11 C18 H18B 109.5 . . ?
H18A C18 H18B 109.5 . . ?
N11 C18 H18C 109.5 . . ?
H18A C18 H18C 109.5 . . ?
H18B C18 H18C 109.5 . . ?
N12 C19 N13 113.42(15) . . ?
N12 C19 S2 123.75(14) . . ?
N13 C19 S2 122.83(14) . . ?
N13 C20 H20A 109.5 . . ?
N13 C20 H20B 109.5 . . ?
H20A C20 H20B 109.5 . . ?
N13 C20 H20C 109.5 . . ?
H20A C20 H20C 109.5 . . ?
H20B C20 H20C 109.5 . . ?

loop_
_geom_bond_atom_site_label_1
_geom_bond_atom_site_label_2
_geom_bond_distance
_geom_bond_site_symmetry_2
_geom_bond_publ_flag
S1 C9 1.6829(18) . ?
N1 C7 1.465(2) . ?
N1 C8 1.471(2) . ?
N1 C1 1.475(2) . ?
N2 C9 1.346(2) . ?
N2 C2 1.459(2) . ?
N2 H2 0.782(17) . ?
N3 C9 1.342(2) . ?
N3 C10 1.447(2) . ?
N3 H3 0.84(2) . ?
C1 C2 1.526(2) . ?
C1 C6 1.540(2) . ?
C1 H1A 0.989(17) . ?
C2 C3 1.525(3) . ?
C2 H2A 0.974(16) . ?
C3 C4 1.513(3) . ?
C3 H3A 0.91(2) . ?
C3 H3B 0.96(2) . ?
C4 C5 1.518(3) . ?
C4 H4A 0.98(2) . ?
C4 H4B 0.96(2) . ?
C5 C6 1.517(3) . ?
C5 H5A 0.97(2) . ?
C5 H5B 1.02(2) . ?
C6 H6A 0.98(2) . ?
C6 H6B 0.94(2) . ?
C7 H7A 0.9800 . ?
C7 H7B 0.9800 . ?
C7 H7C 0.9800 . ?
C8 H8A 0.9800 . ?
C8 H8B 0.9800 . ?
C8 H8C 0.9800 . ?
C10 H10A 0.9800 . ?
C10 H10B 0.9800 . ?
C10 H10C 0.9800 . ?
S2 C19 1.6844(18) . ?
N11 C17 1.459(2) . ?
N11 C18 1.468(2) . ?
N11 C11 1.486(2) . ?
N12 C19 1.339(2) . ?
N12 C12 1.459(2) . ?
N12 H12 0.886(18) . ?
N13 C19 1.350(2) . ?
N13 C20 1.453(2) . ?
N13 H13 0.826(19) . ?
C11 C12 1.529(2) . ?
C11 C16 1.537(2) . ?
C11 H11A 1.037(14) . ?
C12 C13 1.526(2) . ?
C12 H12A 0.966(15) . ?
C13 C14 1.530(2) . ?
C13 H13A 0.964(17) . ?
C13 H13B 0.951(18) . ?
C14 C15 1.520(3) . ?
C14 H14A 0.998(16) . ?
C14 H14B 0.994(19) . ?
C15 C16 1.526(2) . ?
C15 H15A 0.979(16) . ?
C15 H15B 0.958(19) . ?
C16 H16A 0.969(18) . ?
C16 H16B 0.966(17) . ?
C17 H17A 0.9800 . ?
C17 H17B 0.9800 . ?
C17 H17C 0.9800 . ?
C18 H18A 0.9800 . ?
C18 H18B 0.9800 . ?
C18 H18C 0.9800 . ?
C20 H20A 0.9800 . ?
C20 H20B 0.9800 . ?
C20 H20C 0.9800 . ?
